data_4126134
loop_
_publ_author_name
'Kneebone, Jared L.'
'Brennessel, William W.'
'Neidig, Michael L.'

_publ_section_title
;
 Intermediates and Reactivity in Iron-Catalyzed Cross-Couplings of Alkynyl
 Grignards with Alkyl Halides.
;
_journal_issue 20
_journal_name_full 'Journal of the American Chemical Society'
_journal_page_first 6988
_journal_page_last 7003
_journal_paper_doi 10.1021/jacs.7b02363
_journal_volume 139
_journal_year 2017
_chemical_formula_moiety 'C82 H116 Br2 Fe Mg2 O2 P2'
_chemical_formula_sum 'C82 H116 Br2 Fe Mg2 O2 P2'
_chemical_formula_weight 1459.97
_chemical_name_common neijk78
_space_group_crystal_system triclinic
_space_group_IT_number 2
_space_group_name_Hall '-P 1'
_space_group_name_H-M_alt 'P -1'
_symmetry_space_group_name_Hall '-P 1'
_symmetry_space_group_name_H-M 'P -1'
_atom_sites_solution_hydrogens mixed
_atom_sites_solution_primary dual
_atom_sites_solution_secondary difmap
_audit_creation_method SHELXL-2016/6
_cell_angle_alpha 75.415(3)
_cell_angle_beta 86.088(3)
_cell_angle_gamma 70.328(3)
_cell_formula_units_Z 2
_cell_length_a 14.174(3)
_cell_length_b 17.662(3)
_cell_length_c 22.244(4)
_cell_measurement_reflns_used 3701
_cell_measurement_temperature 100.0(5)
_cell_measurement_theta_max 22.73
_cell_measurement_theta_min 2.27
_cell_volume 5073.8(17)
_computing_cell_refinement 'SAINT (Bruker, 2013)'
_computing_data_collection 'APEX3 (Bruker, 2016)'
_computing_data_reduction 'SAINT (Bruker, 2013)'
_computing_molecular_graphics 'SHELXTL (Sheldrick, 2008)'
_computing_publication_material 'SHELXTL (Sheldrick, 2008)'
_computing_structure_refinement 'SHELXL-2016/6 (Sheldrick, 2015b)'
_computing_structure_solution 'SHELXT-2014/5 (Sheldrick, 2015a)'
_diffrn_ambient_temperature 100.0(5)
_diffrn_measured_fraction_theta_full 0.999
_diffrn_measured_fraction_theta_max 0.995
_diffrn_measurement_device_type 'Bruker SMART APEX II CCD platform'
_diffrn_measurement_method '\w scans'
_diffrn_radiation_type MoK\a
_diffrn_radiation_wavelength 0.71073
_diffrn_reflns_av_R_equivalents 0.1164
_diffrn_reflns_av_unetI/netI 0.1303
_diffrn_reflns_Laue_measured_fraction_full 0.999
_diffrn_reflns_Laue_measured_fraction_max 0.995
_diffrn_reflns_limit_h_max 16
_diffrn_reflns_limit_h_min -17
_diffrn_reflns_limit_k_max 21
_diffrn_reflns_limit_k_min -21
_diffrn_reflns_limit_l_max 26
_diffrn_reflns_limit_l_min -26
_diffrn_reflns_number 55309
_diffrn_reflns_point_group_measured_fraction_full 0.999
_diffrn_reflns_point_group_measured_fraction_max 0.995
_diffrn_reflns_theta_full 25.028
_diffrn_reflns_theta_max 25.299
_diffrn_reflns_theta_min 1.736
_diffrn_source 'fine-focus sealed tube'
_exptl_absorpt_coefficient_mu 1.014
_exptl_absorpt_correction_T_max 0.7452
_exptl_absorpt_correction_T_min 0.6339
_exptl_absorpt_correction_type multi-scan
_exptl_absorpt_process_details 'SADABS-2016/2 (Krause et al., 2015)'
_exptl_crystal_colour yellow
_exptl_crystal_density_diffrn 0.956
_exptl_crystal_description block
_exptl_crystal_F_000 1548
_exptl_crystal_size_max 0.32
_exptl_crystal_size_mid 0.24
_exptl_crystal_size_min 0.08
_refine_diff_density_max 0.721
_refine_diff_density_min -0.653
_refine_diff_density_rms 0.070
_refine_ls_extinction_method none
_refine_ls_goodness_of_fit_ref 0.972
_refine_ls_hydrogen_treatment constr
_refine_ls_matrix_type full
_refine_ls_number_parameters 889
_refine_ls_number_reflns 18380
_refine_ls_number_restraints 27
_refine_ls_restrained_S_all 0.972
_refine_ls_R_factor_all 0.1366
_refine_ls_R_factor_gt 0.0644
_refine_ls_shift/su_max 0.000
_refine_ls_shift/su_mean 0.000
_refine_ls_structure_factor_coef Fsqd
_refine_ls_weighting_details 'w=1/[\s^2^(Fo^2^)+(0.0813P)^2^] where P=(Fo^2^+2Fc^2^)/3'
_refine_ls_weighting_scheme calc
_refine_ls_wR_factor_gt 0.1485
_refine_ls_wR_factor_ref 0.1746
_reflns_Friedel_coverage 0.000
_reflns_number_gt 9559
_reflns_number_total 18380
_reflns_threshold_expression 'I > 2\s(I)'
_cod_data_source_file ja7b02363_si_002.cif
_cod_data_source_block neijk78
_cod_original_cell_volume 5073.6(16)
_cod_database_code 4126134
_shelx_shelxl_version_number 2016/6
_shelx_space_group_comment
; 
The symmetry employed for this shelxl refinement is uniquely defined 
by the following loop, which should always be used as a source of 
symmetry information in preference to the above space-group names. 
They are only intended as comments. 
;
_shelx_estimated_absorpt_t_min 0.737
_shelx_estimated_absorpt_t_max 0.923

loop_
_space_group_symop_operation_xyz
'x, y, z'
'-x, -y, -z'

loop_
_atom_site_label
_atom_site_type_symbol
_atom_site_fract_x
_atom_site_fract_y
_atom_site_fract_z
_atom_site_U_iso_or_equiv
_atom_site_adp_type
_atom_site_occupancy
_atom_site_site_symmetry_order
_atom_site_calc_flag
_atom_site_refinement_flags_posn
_atom_site_refinement_flags_adp
_atom_site_refinement_flags_occupancy
_atom_site_disorder_assembly
_atom_site_disorder_group
Fe1 Fe 0.72407(5) 0.75025(4) 0.29554(3) 0.02899(19) Uani 1 1 d . . . . .
Br1 Br 0.69455(6) 0.46598(4) 0.36135(3) 0.0695(2) Uani 1 1 d . . . . .
Br2 Br 1.05094(5) 0.52612(4) 0.36266(3) 0.0628(2) Uani 1 1 d . . . . .
P1 P 0.71950(9) 0.84200(8) 0.20682(5) 0.0299(3) Uani 1 1 d . . . . .
P2 P 0.62279(9) 0.85272(8) 0.33244(5) 0.0283(3) Uani 1 1 d . . . . .
Mg1 Mg 0.69419(13) 0.59868(11) 0.29308(8) 0.0424(5) Uani 1 1 d D . . . .
Mg2 Mg 0.89694(12) 0.64064(11) 0.37127(7) 0.0384(4) Uani 1 1 d . . . . .
C1 C 0.6037(4) 0.7312(3) 0.2730(2) 0.0325(12) Uani 1 1 d . . . . .
C2 C 0.5313(4) 0.7124(3) 0.2670(2) 0.0378(13) Uani 1 1 d . . . . .
C3 C 0.4378(4) 0.6964(4) 0.2596(3) 0.0579(17) Uani 1 1 d . . . . .
H3A H 0.380600 0.741011 0.269569 0.087 Uiso 1 1 calc R U . . .
H3B H 0.439559 0.643357 0.287684 0.087 Uiso 1 1 calc R U . . .
H3C H 0.430898 0.694208 0.216564 0.087 Uiso 1 1 calc R U . . .
C4 C 0.8414(3) 0.7722(3) 0.3170(2) 0.0310(12) Uani 1 1 d . . . . .
C5 C 0.9237(4) 0.7739(3) 0.3285(2) 0.0354(13) Uani 1 1 d . . . . .
C6 C 1.0208(4) 0.7834(4) 0.3377(3) 0.0535(16) Uani 1 1 d . . . . .
H6A H 1.037451 0.818789 0.299942 0.080 Uiso 1 1 calc R U . . .
H6B H 1.073064 0.728796 0.346675 0.080 Uiso 1 1 calc R U . . .
H6C H 1.016418 0.808851 0.372639 0.080 Uiso 1 1 calc R U . . .
C7 C 0.7280(3) 0.6706(3) 0.3758(2) 0.0330(12) Uani 1 1 d . . . . .
C8 C 0.7382(3) 0.6170(3) 0.4237(2) 0.0389(14) Uani 1 1 d . . . . .
C9 C 0.7399(4) 0.5570(3) 0.4837(2) 0.0506(16) Uani 1 1 d . . . . .
H9A H 0.676164 0.575427 0.504651 0.076 Uiso 1 1 calc R U . . .
H9B H 0.794927 0.553291 0.509954 0.076 Uiso 1 1 calc R U . . .
H9C H 0.749889 0.502352 0.476462 0.076 Uiso 1 1 calc R U . . .
C10 C 0.8135(4) 0.6578(3) 0.2620(2) 0.0366(13) Uani 1 1 d . . . . .
C11 C 0.8623(4) 0.5937(4) 0.2488(3) 0.0429(14) Uani 1 1 d . . . . .
C12 C 0.9248(5) 0.5187(4) 0.2293(3) 0.0685(19) Uani 1 1 d . . . . .
H12A H 0.935354 0.532897 0.184401 0.103 Uiso 1 1 calc R U . . .
H12B H 0.890986 0.477078 0.239205 0.103 Uiso 1 1 calc R U . . .
H12C H 0.989732 0.496233 0.251269 0.103 Uiso 1 1 calc R U . . .
O1 O 0.6749(11) 0.5685(8) 0.2102(3) 0.048(2) Uani 0.773(14) 1 d D . P A 1
C19 C 0.6313(11) 0.5051(8) 0.2048(4) 0.097(6) Uani 0.773(14) 1 d D . P A 1
H19A H 0.589299 0.493360 0.240943 0.117 Uiso 0.773(14) 1 calc R U P A 1
H19B H 0.684795 0.452920 0.201983 0.117 Uiso 0.773(14) 1 calc R U P A 1
C20 C 0.5693(11) 0.5426(9) 0.1462(4) 0.111(6) Uani 0.773(14) 1 d D . P A 1
H20A H 0.500982 0.577544 0.154226 0.133 Uiso 0.773(14) 1 calc R U P A 1
H20B H 0.564418 0.499146 0.127057 0.133 Uiso 0.773(14) 1 calc R U P A 1
C21 C 0.6268(12) 0.5949(8) 0.1048(5) 0.079(4) Uani 0.773(14) 1 d D . P A 1
H21A H 0.679861 0.560894 0.082061 0.095 Uiso 0.773(14) 1 calc R U P A 1
H21B H 0.581019 0.641787 0.074391 0.095 Uiso 0.773(14) 1 calc R U P A 1
C22 C 0.6713(11) 0.6257(8) 0.1491(5) 0.052(3) Uani 0.773(14) 1 d D . P A 1
H22A H 0.739587 0.625672 0.136187 0.062 Uiso 0.773(14) 1 calc R U P A 1
H22B H 0.629370 0.682783 0.150284 0.062 Uiso 0.773(14) 1 calc R U P A 1
O1' O 0.657(4) 0.564(3) 0.2169(12) 0.048(2) Uani 0.227(14) 1 d D . P A 5
C19' C 0.689(4) 0.480(2) 0.2066(14) 0.097(6) Uani 0.227(14) 1 d D . P A 5
H19C H 0.656098 0.444726 0.235646 0.117 Uiso 0.227(14) 1 calc R U P A 5
H19D H 0.762867 0.453550 0.212238 0.117 Uiso 0.227(14) 1 calc R U P A 5
C20' C 0.658(4) 0.493(2) 0.1411(13) 0.111(6) Uani 0.227(14) 1 d D . P A 5
H20C H 0.612190 0.461921 0.139339 0.133 Uiso 0.227(14) 1 calc R U P A 5
H20D H 0.717683 0.473018 0.115830 0.133 Uiso 0.227(14) 1 calc R U P A 5
C21' C 0.606(4) 0.586(3) 0.1165(17) 0.079(4) Uani 0.227(14) 1 d D . P A 5
H21C H 0.620583 0.605004 0.072190 0.095 Uiso 0.227(14) 1 calc R U P A 5
H21D H 0.532042 0.600944 0.121073 0.095 Uiso 0.227(14) 1 calc R U P A 5
C22' C 0.648(5) 0.625(3) 0.1564(19) 0.052(3) Uani 0.227(14) 1 d D . P A 5
H22C H 0.713946 0.628669 0.141577 0.062 Uiso 0.227(14) 1 calc R U P A 5
H22D H 0.601764 0.680322 0.158290 0.062 Uiso 0.227(14) 1 calc R U P A 5
O2 O 0.9335(2) 0.6479(2) 0.45737(15) 0.0420(9) Uani 1 1 d . . . . .
C23 C 1.0318(4) 0.6116(4) 0.4899(3) 0.0499(16) Uani 1 1 d . . . . .
H23A H 1.086825 0.608372 0.459647 0.060 Uiso 1 1 calc R U . . .
H23B H 1.040305 0.555220 0.515823 0.060 Uiso 1 1 calc R U . . .
C24 C 1.0318(4) 0.6687(4) 0.5294(3) 0.0557(17) Uani 1 1 d . . . . .
H24A H 1.055227 0.714378 0.505888 0.067 Uiso 1 1 calc R U . . .
H24B H 1.074943 0.638433 0.566858 0.067 Uiso 1 1 calc R U . . .
C25 C 0.9222(4) 0.7014(4) 0.5467(2) 0.0495(15) Uani 1 1 d . . . . .
H25A H 0.904800 0.661091 0.581456 0.059 Uiso 1 1 calc R U . . .
H25B H 0.906524 0.754873 0.558222 0.059 Uiso 1 1 calc R U . . .
C26 C 0.8685(4) 0.7120(4) 0.4873(2) 0.0456(14) Uani 1 1 d . . . . .
H26A H 0.802379 0.704454 0.496385 0.055 Uiso 1 1 calc R U . . .
H26B H 0.858090 0.767952 0.459975 0.055 Uiso 1 1 calc R U . . .
C27 C 0.6346(3) 0.9440(3) 0.2135(2) 0.0294(12) Uani 1 1 d . . . . .
C28 C 0.6064(3) 1.0146(3) 0.1641(2) 0.0350(12) Uani 1 1 d . . . . .
H28 H 0.627141 1.009877 0.123312 0.042 Uiso 1 1 calc R U . . .
C29 C 0.5498(4) 1.0902(3) 0.1734(2) 0.0390(14) Uani 1 1 d . . . . .
H29 H 0.530438 1.137315 0.139178 0.047 Uiso 1 1 calc R U . . .
C30 C 0.5201(4) 1.0980(3) 0.2338(2) 0.0379(13) Uani 1 1 d . . . . .
H30 H 0.482972 1.150626 0.241074 0.045 Uiso 1 1 calc R U . . .
C31 C 0.5459(3) 1.0278(3) 0.2825(2) 0.0349(13) Uani 1 1 d . . . . .
H31 H 0.525826 1.032640 0.323410 0.042 Uiso 1 1 calc R U . . .
C32 C 0.6004(3) 0.9505(3) 0.2728(2) 0.0295(12) Uani 1 1 d . . . . .
C33 C 0.6711(3) 0.8346(3) 0.1344(2) 0.0310(12) Uani 1 1 d . . . . .
C34 C 0.5677(4) 0.8547(3) 0.1285(2) 0.0342(12) Uani 1 1 d . . . . .
H34 H 0.525451 0.871663 0.161122 0.041 Uiso 1 1 calc R U . . .
C35 C 0.5256(3) 0.8500(3) 0.0752(2) 0.0356(13) Uani 1 1 d . . . . .
C36 C 0.5913(4) 0.8241(3) 0.0290(2) 0.0439(14) Uani 1 1 d . . . . .
H36 H 0.563607 0.821110 -0.007697 0.053 Uiso 1 1 calc R U . . .
C37 C 0.6951(4) 0.8024(3) 0.0336(2) 0.0370(13) Uani 1 1 d . . . . .
C38 C 0.7338(4) 0.8083(3) 0.0876(2) 0.0333(12) Uani 1 1 d . . . . .
H38 H 0.804188 0.794040 0.092449 0.040 Uiso 1 1 calc R U . . .
C39 C 0.8371(4) 0.8622(3) 0.18005(19) 0.0308(12) Uani 1 1 d . . . . .
C40 C 0.8445(4) 0.9414(3) 0.1642(2) 0.0321(12) Uani 1 1 d . . . . .
H40 H 0.788070 0.987463 0.168629 0.039 Uiso 1 1 calc R U . . .
C41 C 0.9346(4) 0.9540(3) 0.1416(2) 0.0363(13) Uani 1 1 d . . . . .
C42 C 1.0155(4) 0.8853(3) 0.1370(2) 0.0396(14) Uani 1 1 d . . . . .
H42 H 1.076692 0.893118 0.121774 0.048 Uiso 1 1 calc R U . . .
C43 C 1.0114(4) 0.8047(3) 0.1537(2) 0.0392(13) Uani 1 1 d . . . . .
C44 C 0.9214(3) 0.7942(3) 0.1770(2) 0.0315(12) Uani 1 1 d . . . . .
H44 H 0.917602 0.739877 0.190859 0.038 Uiso 1 1 calc R U . . .
C45 C 0.6604(3) 0.8802(3) 0.3987(2) 0.0308(12) Uani 1 1 d . . . . .
C46 C 0.7286(3) 0.9234(3) 0.3896(2) 0.0304(12) Uani 1 1 d . . . . .
H46 H 0.752561 0.938909 0.348998 0.037 Uiso 1 1 calc R U . . .
C47 C 0.7622(3) 0.9444(3) 0.4381(2) 0.0333(12) Uani 1 1 d . . . . .
C48 C 0.7257(3) 0.9208(3) 0.4977(2) 0.0348(12) Uani 1 1 d . . . . .
H48 H 0.748282 0.934655 0.531428 0.042 Uiso 1 1 calc R U . . .
C49 C 0.6576(3) 0.8777(3) 0.5091(2) 0.0284(11) Uani 1 1 d . . . . .
C50 C 0.6251(3) 0.8592(3) 0.4582(2) 0.0281(11) Uani 1 1 d . . . . .
H50 H 0.577223 0.831183 0.464626 0.034 Uiso 1 1 calc R U . . .
C51 C 0.4955(3) 0.8511(3) 0.3521(2) 0.0287(11) Uani 1 1 d . . . . .
C52 C 0.4838(3) 0.7831(3) 0.3963(2) 0.0315(12) Uani 1 1 d . . . . .
H52 H 0.541778 0.740032 0.415665 0.038 Uiso 1 1 calc R U . . .
C53 C 0.3890(3) 0.7766(3) 0.4131(2) 0.0336(12) Uani 1 1 d . . . . .
C54 C 0.3060(3) 0.8394(3) 0.3816(2) 0.0371(13) Uani 1 1 d . . . . .
H54 H 0.241005 0.836506 0.392013 0.045 Uiso 1 1 calc R U . . .
C55 C 0.3154(3) 0.9064(3) 0.3352(2) 0.0350(12) Uani 1 1 d . . . . .
C56 C 0.4103(3) 0.9108(3) 0.3208(2) 0.0304(12) Uani 1 1 d . . . . .
H56 H 0.417539 0.955583 0.288798 0.036 Uiso 1 1 calc R U . . .
C57 C 0.4123(4) 0.8766(4) 0.0655(2) 0.0445(14) Uani 1 1 d . . . . .
C58 C 0.3855(5) 0.8026(4) 0.0550(3) 0.075(2) Uani 1 1 d . . . . .
H58A H 0.410697 0.754573 0.090210 0.113 Uiso 1 1 calc R U . . .
H58B H 0.416377 0.788541 0.016694 0.113 Uiso 1 1 calc R U . . .
H58C H 0.312579 0.817875 0.051371 0.113 Uiso 1 1 calc R U . . .
C59 C 0.3814(4) 0.9498(4) 0.0080(2) 0.070(2) Uani 1 1 d . . . . .
H59A H 0.399067 0.996160 0.014785 0.105 Uiso 1 1 calc R U . . .
H59B H 0.308953 0.967285 0.000792 0.105 Uiso 1 1 calc R U . . .
H59C H 0.416656 0.932707 -0.028378 0.105 Uiso 1 1 calc R U . . .
C60 C 0.3527(4) 0.9030(4) 0.1211(2) 0.0527(16) Uani 1 1 d . . . . .
H60A H 0.364746 0.952093 0.127186 0.079 Uiso 1 1 calc R U . . .
H60B H 0.374232 0.857676 0.158506 0.079 Uiso 1 1 calc R U . . .
H60C H 0.281094 0.916126 0.113280 0.079 Uiso 1 1 calc R U . . .
C61 C 0.7628(4) 0.7763(4) -0.0194(3) 0.0476(15) Uani 0.858(5) 1 d . . P B 1
C62 C 0.7372(5) 0.8457(5) -0.0786(3) 0.063(2) Uani 0.858(5) 1 d . . P B 1
H62A H 0.747225 0.894940 -0.071336 0.094 Uiso 0.858(5) 1 calc R U P B 1
H62B H 0.667130 0.859103 -0.090643 0.094 Uiso 0.858(5) 1 calc R U P B 1
H62C H 0.780903 0.827666 -0.112053 0.094 Uiso 0.858(5) 1 calc R U P B 1
C63 C 0.7471(6) 0.6988(5) -0.0331(4) 0.077(3) Uani 0.858(5) 1 d . . P B 1
H63A H 0.761861 0.653582 0.004626 0.115 Uiso 0.858(5) 1 calc R U P B 1
H63B H 0.792178 0.681231 -0.066113 0.115 Uiso 0.858(5) 1 calc R U P B 1
H63C H 0.677497 0.712988 -0.046432 0.115 Uiso 0.858(5) 1 calc R U P B 1
C64 C 0.8748(5) 0.7540(5) -0.0049(3) 0.055(2) Uani 0.858(5) 1 d . . P B 1
H64A H 0.893212 0.710739 0.033841 0.083 Uiso 0.858(5) 1 calc R U P B 1
H64B H 0.887953 0.803379 -0.000411 0.083 Uiso 0.858(5) 1 calc R U P B 1
H64C H 0.914587 0.733777 -0.038916 0.083 Uiso 0.858(5) 1 calc R U P B 1
C61' C 0.7628(4) 0.7763(4) -0.0194(3) 0.0476(15) Uani 0.142(5) 1 d . . P B 5
C62' C 0.826(3) 0.681(3) 0.0168(18) 0.063(2) Uani 0.142(5) 1 d . . P B 5
H62D H 0.897603 0.670131 0.009214 0.094 Uiso 0.142(5) 1 calc R U P B 5
H62E H 0.803785 0.642119 0.001394 0.094 Uiso 0.142(5) 1 calc R U P B 5
H62F H 0.814036 0.673159 0.061539 0.094 Uiso 0.142(5) 1 calc R U P B 5
C63' C 0.819(4) 0.831(3) -0.034(2) 0.077(3) Uani 0.142(5) 1 d . . P B 5
H63D H 0.846666 0.831860 -0.075136 0.115 Uiso 0.142(5) 1 calc R U P B 5
H63E H 0.873646 0.812443 -0.002939 0.115 Uiso 0.142(5) 1 calc R U P B 5
H63F H 0.775210 0.887067 -0.032194 0.115 Uiso 0.142(5) 1 calc R U P B 5
C64' C 0.691(3) 0.785(3) -0.0694(18) 0.055(2) Uani 0.142(5) 1 d . . P B 5
H64D H 0.651981 0.747043 -0.057667 0.083 Uiso 0.142(5) 1 d R U P B 5
H64E H 0.644730 0.842328 -0.079254 0.083 Uiso 0.142(5) 1 d R U P B 5
H64F H 0.730728 0.774116 -0.105780 0.083 Uiso 0.142(5) 1 d R U P B 5
C65 C 0.9360(4) 1.0439(3) 0.1218(2) 0.0431(14) Uani 1 1 d . . . . .
C66 C 0.9049(4) 1.0859(3) 0.1756(3) 0.0502(15) Uani 1 1 d . . . . .
H66A H 0.836521 1.087674 0.187754 0.075 Uiso 1 1 calc R U . . .
H66B H 0.907226 1.142550 0.162599 0.075 Uiso 1 1 calc R U . . .
H66C H 0.950866 1.054529 0.211060 0.075 Uiso 1 1 calc R U . . .
C67 C 1.0391(4) 1.0471(4) 0.0992(3) 0.0578(17) Uani 1 1 d . . . . .
H67A H 1.038929 1.104408 0.090388 0.087 Uiso 1 1 calc R U . . .
H67B H 1.054663 1.027022 0.061206 0.087 Uiso 1 1 calc R U . . .
H67C H 1.089839 1.012026 0.131332 0.087 Uiso 1 1 calc R U . . .
C68 C 0.8583(5) 1.0923(4) 0.0683(3) 0.0624(19) Uani 1 1 d . . . . .
H68A H 0.793925 1.084286 0.080440 0.094 Uiso 1 1 calc R U . . .
H68B H 0.881904 1.071781 0.031039 0.094 Uiso 1 1 calc R U . . .
H68C H 0.849966 1.151445 0.059381 0.094 Uiso 1 1 calc R U . . .
C69 C 1.1035(4) 0.7314(3) 0.1486(2) 0.0432(14) Uani 1 1 d . . . . .
C70 C 1.1346(4) 0.7419(4) 0.0801(2) 0.0577(17) Uani 1 1 d . . . . .
H70A H 1.150494 0.793332 0.065844 0.087 Uiso 1 1 calc R U . . .
H70B H 1.079382 0.744208 0.054711 0.087 Uiso 1 1 calc R U . . .
H70C H 1.193742 0.694715 0.076190 0.087 Uiso 1 1 calc R U . . .
C71 C 1.1918(4) 0.7294(4) 0.1870(3) 0.0560(16) Uani 1 1 d . . . . .
H71A H 1.207982 0.780516 0.170888 0.084 Uiso 1 1 calc R U . . .
H71B H 1.250554 0.681582 0.183771 0.084 Uiso 1 1 calc R U . . .
H71C H 1.172845 0.724863 0.230618 0.084 Uiso 1 1 calc R U . . .
C72 C 1.0855(4) 0.6476(4) 0.1702(3) 0.0564(17) Uani 1 1 d . . . . .
H72A H 1.063293 0.640185 0.213339 0.085 Uiso 1 1 calc R U . . .
H72B H 1.147938 0.602678 0.167396 0.085 Uiso 1 1 calc R U . . .
H72C H 1.033846 0.646444 0.143639 0.085 Uiso 1 1 calc R U . . .
C73 C 0.8367(4) 0.9928(4) 0.4298(2) 0.0410(14) Uani 1 1 d . . . . .
C74 C 0.7928(4) 1.0702(4) 0.4537(3) 0.0544(16) Uani 1 1 d . . . . .
H74A H 0.729826 1.105103 0.431363 0.082 Uiso 1 1 calc R U . . .
H74B H 0.840259 1.100889 0.447092 0.082 Uiso 1 1 calc R U . . .
H74C H 0.779964 1.054609 0.498211 0.082 Uiso 1 1 calc R U . . .
C75 C 0.9351(4) 0.9346(4) 0.4662(2) 0.0492(15) Uani 1 1 d . . . . .
H75A H 0.920714 0.918982 0.510483 0.074 Uiso 1 1 calc R U . . .
H75B H 0.984242 0.963708 0.460760 0.074 Uiso 1 1 calc R U . . .
H75C H 0.962345 0.884683 0.450396 0.074 Uiso 1 1 calc R U . . .
C76 C 0.8640(4) 1.0171(3) 0.3605(2) 0.0458(15) Uani 1 1 d . . . . .
H76A H 0.803409 1.053103 0.336062 0.069 Uiso 1 1 calc R U . . .
H76B H 0.893501 0.966892 0.345147 0.069 Uiso 1 1 calc R U . . .
H76C H 0.912498 1.046564 0.356548 0.069 Uiso 1 1 calc R U . . .
C77 C 0.6177(3) 0.8502(3) 0.5746(2) 0.0326(12) Uani 1 1 d . . . . .
C78 C 0.6445(4) 0.7569(3) 0.5926(2) 0.0438(14) Uani 1 1 d . . . . .
H78A H 0.717566 0.731108 0.595921 0.066 Uiso 1 1 calc R U . . .
H78B H 0.618532 0.738986 0.560861 0.066 Uiso 1 1 calc R U . . .
H78C H 0.614884 0.740026 0.632723 0.066 Uiso 1 1 calc R U . . .
C79 C 0.5027(3) 0.8896(3) 0.5719(2) 0.0382(13) Uani 1 1 d . . . . .
H79A H 0.475506 0.872412 0.612773 0.057 Uiso 1 1 calc R U . . .
H79B H 0.475067 0.871450 0.541045 0.057 Uiso 1 1 calc R U . . .
H79C H 0.484509 0.950163 0.560129 0.057 Uiso 1 1 calc R U . . .
C80 C 0.6611(4) 0.8771(3) 0.6233(2) 0.0404(14) Uani 1 1 d . . . . .
H80A H 0.734297 0.852764 0.624374 0.061 Uiso 1 1 calc R U . . .
H80B H 0.634877 0.858255 0.664208 0.061 Uiso 1 1 calc R U . . .
H80C H 0.641914 0.937726 0.612715 0.061 Uiso 1 1 calc R U . . .
C81 C 0.3789(3) 0.7024(3) 0.4622(2) 0.0387(13) Uani 0.869(5) 1 d . . P C 1
C82 C 0.4285(5) 0.6974(4) 0.5235(3) 0.054(2) Uani 0.869(5) 1 d . . P C 1
H82A H 0.419146 0.651538 0.555957 0.081 Uiso 0.869(5) 1 calc R U P C 1
H82B H 0.397421 0.749546 0.536066 0.081 Uiso 0.869(5) 1 calc R U P C 1
H82C H 0.500260 0.687973 0.517254 0.081 Uiso 0.869(5) 1 calc R U P C 1
C83 C 0.4335(5) 0.6217(4) 0.4413(3) 0.058(2) Uani 0.869(5) 1 d . . P C 1
H83A H 0.399416 0.621684 0.404491 0.088 Uiso 0.869(5) 1 calc R U P C 1
H83B H 0.432851 0.573879 0.474978 0.088 Uiso 0.869(5) 1 calc R U P C 1
H83C H 0.503012 0.618428 0.431327 0.088 Uiso 0.869(5) 1 calc R U P C 1
C84 C 0.2710(4) 0.7077(4) 0.4766(3) 0.0481(19) Uani 0.869(5) 1 d . . P C 1
H84A H 0.236128 0.712535 0.438582 0.072 Uiso 0.869(5) 1 calc R U P C 1
H84B H 0.237487 0.756503 0.493091 0.072 Uiso 0.869(5) 1 calc R U P C 1
H84C H 0.269567 0.657649 0.507588 0.072 Uiso 0.869(5) 1 calc R U P C 1
C81' C 0.3789(3) 0.7024(3) 0.4622(2) 0.0387(13) Uani 0.131(5) 1 d . . P C 5
C82' C 0.303(3) 0.667(3) 0.433(2) 0.054(2) Uani 0.131(5) 1 d . . P C 5
H82D H 0.289884 0.622281 0.465213 0.081 Uiso 0.131(5) 1 calc R U P C 5
H82E H 0.333110 0.646611 0.397383 0.081 Uiso 0.131(5) 1 calc R U P C 5
H82F H 0.239076 0.712337 0.420729 0.081 Uiso 0.131(5) 1 calc R U P C 5
C83' C 0.315(3) 0.741(3) 0.517(2) 0.058(2) Uani 0.131(5) 1 d . . P C 5
H83D H 0.299669 0.696543 0.548318 0.088 Uiso 0.131(5) 1 calc R U P C 5
H83E H 0.251719 0.783350 0.499242 0.088 Uiso 0.131(5) 1 calc R U P C 5
H83F H 0.353259 0.765493 0.535911 0.088 Uiso 0.131(5) 1 calc R U P C 5
C84' C 0.474(3) 0.640(3) 0.487(2) 0.0481(19) Uani 0.131(5) 1 d . . P C 5
H84D H 0.502218 0.604362 0.458527 0.072 Uiso 0.131(5) 1 calc R U P C 5
H84E H 0.463137 0.605698 0.527595 0.072 Uiso 0.131(5) 1 calc R U P C 5
H84F H 0.521593 0.667295 0.492972 0.072 Uiso 0.131(5) 1 calc R U P C 5
C85 C 0.2197(3) 0.9702(3) 0.3007(2) 0.0390(14) Uani 1 1 d . . . . .
C86 C 0.1740(4) 0.9249(4) 0.2666(3) 0.0590(18) Uani 1 1 d . . . . .
H86A H 0.158730 0.879715 0.296743 0.088 Uiso 1 1 calc R U . . .
H86B H 0.221866 0.902149 0.236502 0.088 Uiso 1 1 calc R U . . .
H86C H 0.112216 0.963953 0.244799 0.088 Uiso 1 1 calc R U . . .
C87 C 0.1459(4) 1.0096(4) 0.3465(3) 0.0547(17) Uani 1 1 d . . . . .
H87A H 0.130656 0.966042 0.378558 0.082 Uiso 1 1 calc R U . . .
H87B H 0.083938 1.047565 0.324280 0.082 Uiso 1 1 calc R U . . .
H87C H 0.175645 1.040337 0.366019 0.082 Uiso 1 1 calc R U . . .
C88 C 0.2422(3) 1.0410(3) 0.2516(2) 0.0393(14) Uani 1 1 d . . . . .
H88A H 0.290822 1.017486 0.222138 0.059 Uiso 1 1 calc R U . . .
H88B H 0.270009 1.071855 0.272350 0.059 Uiso 1 1 calc R U . . .
H88C H 0.180151 1.078451 0.229342 0.059 Uiso 1 1 calc R U . . .

loop_
_atom_site_aniso_label
_atom_site_aniso_U_11
_atom_site_aniso_U_22
_atom_site_aniso_U_33
_atom_site_aniso_U_23
_atom_site_aniso_U_13
_atom_site_aniso_U_12
Fe1 0.0211(4) 0.0380(4) 0.0254(4) 0.0054(3) -0.0038(3) -0.0152(3)
Br1 0.0900(5) 0.0555(4) 0.0611(4) 0.0165(3) -0.0055(4) -0.0426(4)
Br2 0.0454(4) 0.0675(5) 0.0477(4) 0.0048(3) 0.0007(3) 0.0030(3)
P1 0.0223(7) 0.0398(8) 0.0251(7) 0.0047(6) -0.0037(5) -0.0153(6)
P2 0.0197(7) 0.0383(8) 0.0244(6) 0.0052(6) -0.0041(5) -0.0150(6)
Mg1 0.0387(11) 0.0423(11) 0.0448(11) 0.0059(9) 0.0001(8) -0.0233(9)
Mg2 0.0220(9) 0.0457(11) 0.0365(10) 0.0085(8) -0.0034(7) -0.0097(8)
C1 0.036(3) 0.034(3) 0.024(3) 0.004(2) -0.002(2) -0.015(2)
C2 0.031(3) 0.047(3) 0.037(3) 0.007(3) -0.008(2) -0.026(3)
C3 0.045(4) 0.079(5) 0.057(4) 0.003(3) -0.009(3) -0.042(3)
C4 0.027(3) 0.038(3) 0.021(2) 0.005(2) -0.002(2) -0.009(2)
C5 0.022(3) 0.051(3) 0.027(3) 0.002(2) -0.003(2) -0.012(2)
C6 0.034(3) 0.083(5) 0.054(4) -0.009(3) -0.004(3) -0.037(3)
C7 0.017(3) 0.047(3) 0.034(3) -0.003(3) 0.001(2) -0.013(2)
C8 0.025(3) 0.041(3) 0.040(3) 0.013(3) -0.003(2) -0.013(2)
C9 0.031(3) 0.061(4) 0.042(3) 0.016(3) -0.003(2) -0.013(3)
C10 0.030(3) 0.039(3) 0.037(3) 0.008(3) -0.002(2) -0.019(3)
C11 0.038(3) 0.042(4) 0.053(4) -0.005(3) 0.004(3) -0.025(3)
C12 0.060(4) 0.060(4) 0.091(5) -0.018(4) 0.015(4) -0.031(4)
O1 0.066(7) 0.047(3) 0.042(3) -0.002(3) 0.009(3) -0.042(3)
C19 0.173(16) 0.093(9) 0.060(5) 0.007(5) -0.020(7) -0.103(11)
C20 0.162(14) 0.141(13) 0.074(7) -0.010(7) 0.005(8) -0.119(12)
C21 0.112(10) 0.088(6) 0.057(6) 0.005(5) -0.004(6) -0.073(6)
C22 0.067(9) 0.058(4) 0.035(4) 0.004(3) 0.004(4) -0.039(4)
O1' 0.066(7) 0.047(3) 0.042(3) -0.002(3) 0.009(3) -0.042(3)
C19' 0.173(16) 0.093(9) 0.060(5) 0.007(5) -0.020(7) -0.103(11)
C20' 0.162(14) 0.141(13) 0.074(7) -0.010(7) 0.005(8) -0.119(12)
C21' 0.112(10) 0.088(6) 0.057(6) 0.005(5) -0.004(6) -0.073(6)
C22' 0.067(9) 0.058(4) 0.035(4) 0.004(3) 0.004(4) -0.039(4)
O2 0.0217(19) 0.051(2) 0.037(2) 0.0048(18) -0.0061(15) -0.0020(17)
C23 0.025(3) 0.056(4) 0.047(3) 0.004(3) -0.013(2) 0.005(3)
C24 0.028(3) 0.072(4) 0.055(4) 0.000(3) -0.009(3) -0.009(3)
C25 0.034(3) 0.061(4) 0.046(3) -0.007(3) -0.006(3) -0.009(3)
C26 0.026(3) 0.058(4) 0.043(3) -0.002(3) -0.006(2) -0.007(3)
C27 0.023(3) 0.044(3) 0.024(3) 0.001(2) -0.005(2) -0.020(2)
C28 0.028(3) 0.038(3) 0.031(3) 0.005(2) -0.006(2) -0.009(3)
C29 0.029(3) 0.045(4) 0.033(3) 0.012(3) -0.009(2) -0.013(3)
C30 0.031(3) 0.039(3) 0.043(3) -0.006(3) 0.000(2) -0.014(3)
C31 0.025(3) 0.051(4) 0.028(3) 0.001(3) -0.006(2) -0.018(3)
C32 0.019(3) 0.035(3) 0.032(3) 0.003(2) -0.003(2) -0.013(2)
C33 0.031(3) 0.037(3) 0.025(3) 0.005(2) -0.005(2) -0.019(2)
C34 0.031(3) 0.042(3) 0.026(3) 0.005(2) -0.005(2) -0.016(2)
C35 0.026(3) 0.045(3) 0.034(3) 0.005(2) -0.006(2) -0.019(3)
C36 0.048(4) 0.062(4) 0.026(3) 0.001(3) -0.006(2) -0.031(3)
C37 0.038(3) 0.037(3) 0.038(3) -0.003(2) -0.004(2) -0.019(3)
C38 0.030(3) 0.033(3) 0.035(3) 0.001(2) -0.003(2) -0.013(2)
C39 0.034(3) 0.046(3) 0.013(2) 0.006(2) -0.004(2) -0.022(3)
C40 0.031(3) 0.040(3) 0.026(3) 0.001(2) -0.004(2) -0.018(2)
C41 0.034(3) 0.053(4) 0.024(3) 0.005(2) -0.007(2) -0.026(3)
C42 0.031(3) 0.058(4) 0.030(3) 0.006(3) -0.003(2) -0.027(3)
C43 0.033(3) 0.052(4) 0.030(3) 0.003(3) -0.002(2) -0.020(3)
C44 0.026(3) 0.040(3) 0.027(3) 0.005(2) -0.001(2) -0.018(3)
C45 0.016(2) 0.039(3) 0.032(3) 0.000(2) -0.003(2) -0.006(2)
C46 0.021(3) 0.046(3) 0.022(2) 0.000(2) 0.001(2) -0.014(2)
C47 0.025(3) 0.043(3) 0.032(3) -0.001(2) -0.001(2) -0.018(2)
C48 0.033(3) 0.047(3) 0.024(3) -0.002(2) -0.004(2) -0.016(3)
C49 0.021(3) 0.040(3) 0.019(2) 0.002(2) 0.0007(19) -0.010(2)
C50 0.019(2) 0.030(3) 0.031(3) 0.002(2) 0.004(2) -0.010(2)
C51 0.020(3) 0.037(3) 0.027(3) -0.001(2) -0.005(2) -0.010(2)
C52 0.022(3) 0.039(3) 0.031(3) 0.002(2) -0.007(2) -0.013(2)
C53 0.025(3) 0.041(3) 0.033(3) 0.002(2) -0.003(2) -0.017(2)
C54 0.020(3) 0.056(4) 0.036(3) -0.001(3) 0.005(2) -0.022(3)
C55 0.024(3) 0.040(3) 0.035(3) 0.003(2) -0.001(2) -0.011(2)
C56 0.023(3) 0.040(3) 0.028(3) 0.004(2) -0.004(2) -0.018(2)
C57 0.038(3) 0.067(4) 0.031(3) 0.000(3) -0.008(2) -0.027(3)
C58 0.046(4) 0.110(6) 0.090(5) -0.030(5) -0.010(3) -0.046(4)
C59 0.033(3) 0.118(6) 0.039(3) 0.009(4) -0.013(3) -0.017(4)
C60 0.031(3) 0.079(5) 0.041(3) 0.003(3) -0.005(3) -0.020(3)
C61 0.044(4) 0.056(4) 0.049(3) -0.021(3) 0.009(3) -0.021(3)
C62 0.047(4) 0.096(6) 0.034(4) 0.000(4) 0.005(3) -0.021(4)
C63 0.081(6) 0.090(7) 0.084(6) -0.047(5) 0.025(5) -0.044(5)
C64 0.035(4) 0.080(6) 0.049(4) -0.018(4) 0.007(3) -0.016(4)
C61' 0.044(4) 0.056(4) 0.049(3) -0.021(3) 0.009(3) -0.021(3)
C62' 0.047(4) 0.096(6) 0.034(4) 0.000(4) 0.005(3) -0.021(4)
C63' 0.081(6) 0.090(7) 0.084(6) -0.047(5) 0.025(5) -0.044(5)
C64' 0.035(4) 0.080(6) 0.049(4) -0.018(4) 0.007(3) -0.016(4)
C65 0.042(3) 0.055(4) 0.037(3) 0.003(3) -0.007(2) -0.031(3)
C66 0.048(4) 0.046(4) 0.057(4) 0.001(3) -0.003(3) -0.025(3)
C67 0.052(4) 0.073(4) 0.059(4) -0.002(3) 0.003(3) -0.046(4)
C68 0.082(5) 0.058(4) 0.048(4) 0.021(3) -0.030(3) -0.043(4)
C69 0.025(3) 0.058(4) 0.040(3) 0.004(3) 0.006(2) -0.017(3)
C70 0.047(4) 0.070(4) 0.050(4) -0.006(3) 0.010(3) -0.019(3)
C71 0.028(3) 0.068(4) 0.064(4) -0.008(3) 0.000(3) -0.010(3)
C72 0.035(3) 0.061(4) 0.065(4) -0.002(3) 0.006(3) -0.017(3)
C73 0.035(3) 0.066(4) 0.032(3) -0.008(3) -0.001(2) -0.032(3)
C74 0.055(4) 0.069(4) 0.055(4) -0.016(3) 0.008(3) -0.043(4)
C75 0.039(3) 0.077(4) 0.041(3) -0.008(3) -0.002(3) -0.036(3)
C76 0.043(3) 0.066(4) 0.035(3) 0.007(3) -0.003(2) -0.040(3)
C77 0.026(3) 0.047(3) 0.024(3) -0.001(2) 0.003(2) -0.016(2)
C78 0.037(3) 0.054(4) 0.034(3) 0.003(3) 0.001(2) -0.017(3)
C79 0.037(3) 0.046(3) 0.030(3) -0.005(3) 0.005(2) -0.017(3)
C80 0.028(3) 0.068(4) 0.021(3) -0.004(3) 0.000(2) -0.016(3)
C81 0.020(3) 0.045(3) 0.045(3) 0.007(3) 0.002(2) -0.018(3)
C82 0.059(5) 0.064(5) 0.040(4) 0.013(3) 0.000(3) -0.039(4)
C83 0.043(4) 0.055(5) 0.068(5) 0.012(4) 0.005(4) -0.024(4)
C84 0.026(3) 0.057(4) 0.054(4) 0.014(4) 0.001(3) -0.025(3)
C81' 0.020(3) 0.045(3) 0.045(3) 0.007(3) 0.002(2) -0.018(3)
C82' 0.059(5) 0.064(5) 0.040(4) 0.013(3) 0.000(3) -0.039(4)
C83' 0.043(4) 0.055(5) 0.068(5) 0.012(4) 0.005(4) -0.024(4)
C84' 0.026(3) 0.057(4) 0.054(4) 0.014(4) 0.001(3) -0.025(3)
C85 0.022(3) 0.055(4) 0.035(3) 0.008(3) -0.008(2) -0.019(3)
C86 0.040(3) 0.064(4) 0.061(4) 0.022(3) -0.025(3) -0.024(3)
C87 0.019(3) 0.070(4) 0.057(4) 0.011(3) 0.002(3) -0.011(3)
C88 0.022(3) 0.048(3) 0.037(3) 0.012(3) -0.005(2) -0.012(2)

loop_
_atom_type_symbol
_atom_type_description
_atom_type_scat_dispersion_real
_atom_type_scat_dispersion_imag
_atom_type_scat_source
C C 0.0033 0.0016 'International Tables Vol C Tables 4.2.6.8 and 6.1.1.4'
H H 0.0000 0.0000 'International Tables Vol C Tables 4.2.6.8 and 6.1.1.4'
O O 0.0106 0.0060 'International Tables Vol C Tables 4.2.6.8 and 6.1.1.4'
Mg Mg 0.0486 0.0363 'International Tables Vol C Tables 4.2.6.8 and 6.1.1.4'
P P 0.1023 0.0942 'International Tables Vol C Tables 4.2.6.8 and 6.1.1.4'
Fe Fe 0.3463 0.8444 'International Tables Vol C Tables 4.2.6.8 and 6.1.1.4'
Br Br -0.2901 2.4595 'International Tables Vol C Tables 4.2.6.8 and 6.1.1.4'

loop_
_geom_angle_atom_site_label_1
_geom_angle_atom_site_label_2
_geom_angle_atom_site_label_3
_geom_angle
C4 Fe1 C1 178.5(2)
C4 Fe1 C7 92.56(18)
C1 Fe1 C7 88.51(18)
C4 Fe1 C10 89.1(2)
C1 Fe1 C10 92.0(2)
C7 Fe1 C10 88.7(2)
C4 Fe1 P2 91.66(15)
C1 Fe1 P2 87.25(15)
C7 Fe1 P2 91.24(15)
C10 Fe1 P2 179.20(15)
C4 Fe1 P1 86.59(13)
C1 Fe1 P1 92.31(13)
C7 Fe1 P1 178.50(16)
C10 Fe1 P1 92.48(14)
P2 Fe1 P1 87.54(5)
C4 Fe1 Mg1 131.28(15)
C1 Fe1 Mg1 50.21(15)
C7 Fe1 Mg1 62.97(15)
C10 Fe1 Mg1 51.76(14)
P2 Fe1 Mg1 127.57(5)
P1 Fe1 Mg1 118.50(6)
C4 Fe1 Mg2 50.51(14)
C1 Fe1 Mg2 130.98(14)
C7 Fe1 Mg2 51.76(13)
C10 Fe1 Mg2 63.70(15)
P2 Fe1 Mg2 116.88(6)
P1 Fe1 Mg2 128.17(5)
Mg1 Fe1 Mg2 83.36(5)
C27 P1 C33 100.6(2)
C27 P1 C39 103.2(2)
C33 P1 C39 101.3(2)
C27 P1 Fe1 109.31(15)
C33 P1 Fe1 121.86(15)
C39 P1 Fe1 117.85(15)
C45 P2 C51 103.0(2)
C45 P2 C32 100.8(2)
C51 P2 C32 102.8(2)
C45 P2 Fe1 121.00(15)
C51 P2 Fe1 117.43(16)
C32 P2 Fe1 109.15(17)
O1' Mg1 C1 101.5(15)
O1 Mg1 C1 101.4(4)
O1' Mg1 C10 107.3(12)
O1 Mg1 C10 98.9(3)
C1 Mg1 C10 79.0(2)
O1' Mg1 Br1 90.1(12)
O1 Mg1 Br1 95.3(3)
C1 Mg1 Br1 139.93(15)
C10 Mg1 Br1 133.97(15)
O1' Mg1 C2 83.2(16)
O1 Mg1 C2 86.6(4)
C1 Mg1 C2 29.03(15)
C10 Mg1 C2 105.89(19)
Br1 Mg1 C2 118.50(12)
O1' Mg1 C11 90.7(14)
O1 Mg1 C11 82.5(4)
C1 Mg1 C11 105.41(19)
C10 Mg1 C11 28.85(17)
Br1 Mg1 C11 112.73(15)
C2 Mg1 C11 128.35(18)
O1' Mg1 C7 169.3(14)
O1 Mg1 C7 164.5(3)
C1 Mg1 C7 68.42(17)
C10 Mg1 C7 68.19(18)
Br1 Mg1 C7 99.88(12)
C2 Mg1 C7 88.70(17)
C11 Mg1 C7 88.83(17)
O1' Mg1 Fe1 128.4(12)
O1 Mg1 Fe1 123.0(3)
C1 Mg1 Fe1 43.26(13)
C10 Mg1 Fe1 43.56(16)
Br1 Mg1 Fe1 141.47(8)
C2 Mg1 Fe1 72.13(12)
C11 Mg1 Fe1 72.32(15)
C7 Mg1 Fe1 41.66(11)
O2 Mg2 C4 104.04(18)
O2 Mg2 C7 102.80(17)
C4 Mg2 C7 77.81(18)
O2 Mg2 C5 87.48(16)
C4 Mg2 C5 29.77(15)
C7 Mg2 C5 105.56(18)
O2 Mg2 Br2 95.16(11)
C4 Mg2 Br2 131.17(14)
C7 Mg2 Br2 140.71(15)
C5 Mg2 Br2 109.92(13)
O2 Mg2 C8 85.37(16)
C4 Mg2 C8 103.37(17)
C7 Mg2 C8 28.13(15)
C5 Mg2 C8 127.17(18)
Br2 Mg2 C8 122.83(13)
O2 Mg2 C10 167.67(18)
C4 Mg2 C10 67.58(18)
C7 Mg2 C10 67.18(17)
C5 Mg2 C10 88.43(16)
Br2 Mg2 C10 97.17(14)
C8 Mg2 C10 87.84(16)
O2 Mg2 Fe1 126.22(12)
C4 Mg2 Fe1 42.34(13)
C7 Mg2 Fe1 42.82(12)
C5 Mg2 Fe1 71.96(12)
Br2 Mg2 Fe1 138.37(7)
C8 Mg2 Fe1 70.91(11)
C10 Mg2 Fe1 41.51(13)
C2 C1 Fe1 171.2(4)
C2 C1 Mg1 88.6(4)
Fe1 C1 Mg1 86.53(19)
C1 C2 C3 175.3(6)
C1 C2 Mg1 62.4(3)
C3 C2 Mg1 122.2(4)
C2 C3 H3A 109.5
C2 C3 H3B 109.5
H3A C3 H3B 109.5
C2 C3 H3C 109.5
H3A C3 H3C 109.5
H3B C3 H3C 109.5
C5 C4 Fe1 169.6(5)
C5 C4 Mg2 85.3(3)
Fe1 C4 Mg2 87.15(19)
C4 C5 C6 174.5(5)
C4 C5 Mg2 64.9(3)
C6 C5 Mg2 120.4(3)
C5 C6 H6A 109.5
C5 C6 H6B 109.5
H6A C6 H6B 109.5
C5 C6 H6C 109.5
H6A C6 H6C 109.5
H6B C6 H6C 109.5
C8 C7 Fe1 174.2(5)
C8 C7 Mg2 89.9(3)
Fe1 C7 Mg2 85.42(17)
C8 C7 Mg1 102.4(4)
Fe1 C7 Mg1 75.36(16)
Mg2 C7 Mg1 102.01(19)
C7 C8 C9 173.9(5)
C7 C8 Mg2 62.0(3)
C9 C8 Mg2 123.3(3)
C8 C9 H9A 109.5
C8 C9 H9B 109.5
H9A C9 H9B 109.5
C8 C9 H9C 109.5
H9A C9 H9C 109.5
H9B C9 H9C 109.5
C11 C10 Fe1 169.8(4)
C11 C10 Mg1 86.7(4)
Fe1 C10 Mg1 84.68(19)
C11 C10 Mg2 101.7(4)
Fe1 C10 Mg2 74.79(18)
Mg1 C10 Mg2 101.08(18)
C10 C11 C12 176.2(6)
C10 C11 Mg1 64.4(3)
C12 C11 Mg1 118.8(4)
C11 C12 H12A 109.5
C11 C12 H12B 109.5
H12A C12 H12B 109.5
C11 C12 H12C 109.5
H12A C12 H12C 109.5
H12B C12 H12C 109.5
C22 O1 C19 109.2(6)
C22 O1 Mg1 122.2(7)
C19 O1 Mg1 125.8(6)
O1 C19 C20 104.8(7)
O1 C19 H19A 110.8
C20 C19 H19A 110.8
O1 C19 H19B 110.8
C20 C19 H19B 110.8
H19A C19 H19B 108.9
C19 C20 C21 103.4(8)
C19 C20 H20A 111.1
C21 C20 H20A 111.1
C19 C20 H20B 111.1
C21 C20 H20B 111.1
H20A C20 H20B 109.1
C22 C21 C20 104.5(7)
C22 C21 H21A 110.9
C20 C21 H21A 110.9
C22 C21 H21B 110.9
C20 C21 H21B 110.9
H21A C21 H21B 108.9
O1 C22 C21 106.2(6)
O1 C22 H22A 110.5
C21 C22 H22A 110.5
O1 C22 H22B 110.5
C21 C22 H22B 110.5
H22A C22 H22B 108.7
C19' O1' C22' 109(2)
C19' O1' Mg1 127(3)
C22' O1' Mg1 116(3)
O1' C19' C20' 104.3(14)
O1' C19' H19C 110.9
C20' C19' H19C 110.9
O1' C19' H19D 110.9
C20' C19' H19D 110.9
H19C C19' H19D 108.9
C19' C20' C21' 106.5(14)
C19' C20' H20C 110.4
C21' C20' H20C 110.4
C19' C20' H20D 110.4
C21' C20' H20D 110.4
H20C C20' H20D 108.6
C22' C21' C20' 104.0(17)
C22' C21' H21C 111.0
C20' C21' H21C 111.0
C22' C21' H21D 111.0
C20' C21' H21D 111.0
H21C C21' H21D 109.0
O1' C22' C21' 100.6(16)
O1' C22' H22C 111.6
C21' C22' H22C 111.6
O1' C22' H22D 111.6
C21' C22' H22D 111.6
H22C C22' H22D 109.4
C26 O2 C23 108.3(4)
C26 O2 Mg2 121.1(3)
C23 O2 Mg2 128.5(3)
O2 C23 C24 105.4(4)
O2 C23 H23A 110.7
C24 C23 H23A 110.7
O2 C23 H23B 110.7
C24 C23 H23B 110.7
H23A C23 H23B 108.8
C23 C24 C25 103.4(5)
C23 C24 H24A 111.1
C25 C24 H24A 111.1
C23 C24 H24B 111.1
C25 C24 H24B 111.1
H24A C24 H24B 109.0
C26 C25 C24 102.1(4)
C26 C25 H25A 111.4
C24 C25 H25A 111.4
C26 C25 H25B 111.4
C24 C25 H25B 111.4
H25A C25 H25B 109.2
O2 C26 C25 106.0(4)
O2 C26 H26A 110.5
C25 C26 H26A 110.5
O2 C26 H26B 110.5
C25 C26 H26B 110.5
H26A C26 H26B 108.7
C32 C27 C28 119.1(5)
C32 C27 P1 116.3(3)
C28 C27 P1 124.5(4)
C29 C28 C27 121.4(5)
C29 C28 H28 119.3
C27 C28 H28 119.3
C28 C29 C30 119.7(5)
C28 C29 H29 120.2
C30 C29 H29 120.2
C31 C30 C29 119.0(5)
C31 C30 H30 120.5
C29 C30 H30 120.5
C30 C31 C32 121.2(5)
C30 C31 H31 119.4
C32 C31 H31 119.4
C31 C32 C27 119.4(4)
C31 C32 P2 123.9(4)
C27 C32 P2 116.5(4)
C38 C33 C34 120.3(4)
C38 C33 P1 122.4(4)
C34 C33 P1 117.3(4)
C33 C34 C35 120.6(5)
C33 C34 H34 119.7
C35 C34 H34 119.7
C36 C35 C34 117.2(4)
C36 C35 C57 120.8(4)
C34 C35 C57 121.9(5)
C37 C36 C35 123.9(5)
C37 C36 H36 118.1
C35 C36 H36 118.1
C36 C37 C38 116.9(5)
C36 C37 C61' 121.2(5)
C38 C37 C61' 121.8(5)
C36 C37 C61 121.2(5)
C38 C37 C61 121.8(5)
C33 C38 C37 121.1(5)
C33 C38 H38 119.4
C37 C38 H38 119.4
C44 C39 C40 119.6(4)
C44 C39 P1 117.6(3)
C40 C39 P1 122.8(4)
C39 C40 C41 120.7(5)
C39 C40 H40 119.6
C41 C40 H40 119.6
C42 C41 C40 117.9(5)
C42 C41 C65 124.1(4)
C40 C41 C65 118.0(5)
C41 C42 C43 122.9(5)
C41 C42 H42 118.5
C43 C42 H42 118.5
C44 C43 C42 117.8(5)
C44 C43 C69 121.8(5)
C42 C43 C69 120.4(4)
C39 C44 C43 121.0(4)
C39 C44 H44 119.5
C43 C44 H44 119.5
C50 C45 C46 118.2(4)
C50 C45 P2 122.9(4)
C46 C45 P2 118.9(3)
C47 C46 C45 121.9(4)
C47 C46 H46 119.1
C45 C46 H46 119.1
C46 C47 C48 118.0(4)
C46 C47 C73 123.4(4)
C48 C47 C73 118.6(4)
C49 C48 C47 122.2(4)
C49 C48 H48 118.9
C47 C48 H48 118.9
C48 C49 C50 117.3(4)
C48 C49 C77 122.9(4)
C50 C49 C77 119.7(4)
C45 C50 C49 122.3(4)
C45 C50 H50 118.8
C49 C50 H50 118.8
C56 C51 C52 118.3(4)
C56 C51 P2 122.8(3)
C52 C51 P2 118.6(3)
C51 C52 C53 122.1(4)
C51 C52 H52 119.0
C53 C52 H52 119.0
C54 C53 C52 117.1(4)
C54 C53 C81' 122.1(4)
C52 C53 C81' 120.7(4)
C54 C53 C81 122.1(4)
C52 C53 C81 120.7(4)
C53 C54 C55 122.2(4)
C53 C54 H54 118.9
C55 C54 H54 118.9
C56 C55 C54 118.6(4)
C56 C55 C85 123.0(4)
C54 C55 C85 118.3(4)
C55 C56 C51 121.5(4)
C55 C56 H56 119.2
C51 C56 H56 119.2
C35 C57 C60 113.2(4)
C35 C57 C59 108.4(4)
C60 C57 C59 108.8(5)
C35 C57 C58 108.8(5)
C60 C57 C58 107.7(5)
C59 C57 C58 109.9(5)
C57 C58 H58A 109.5
C57 C58 H58B 109.5
H58A C58 H58B 109.5
C57 C58 H58C 109.5
H58A C58 H58C 109.5
H58B C58 H58C 109.5
C57 C59 H59A 109.5
C57 C59 H59B 109.5
H59A C59 H59B 109.5
C57 C59 H59C 109.5
H59A C59 H59C 109.5
H59B C59 H59C 109.5
C57 C60 H60A 109.5
C57 C60 H60B 109.5
H60A C60 H60B 109.5
C57 C60 H60C 109.5
H60A C60 H60C 109.5
H60B C60 H60C 109.5
C62 C61 C37 110.8(5)
C62 C61 C64 107.4(5)
C37 C61 C64 113.0(5)
C62 C61 C63 108.0(5)
C37 C61 C63 109.7(5)
C64 C61 C63 107.8(6)
C61 C62 H62A 109.5
C61 C62 H62B 109.5
H62A C62 H62B 109.5
C61 C62 H62C 109.5
H62A C62 H62C 109.5
H62B C62 H62C 109.5
C61 C63 H63A 109.5
C61 C63 H63B 109.5
H63A C63 H63B 109.5
C61 C63 H63C 109.5
H63A C63 H63C 109.5
H63B C63 H63C 109.5
C61 C64 H64A 109.5
C61 C64 H64B 109.5
H64A C64 H64B 109.5
C61 C64 H64C 109.5
H64A C64 H64C 109.5
H64B C64 H64C 109.5
C63' C61' C64' 116(3)
C63' C61' C37 104(2)
C64' C61' C37 104.0(16)
C63' C61' C62' 115(3)
C64' C61' C62' 116(2)
C37 C61' C62' 98.9(14)
C61' C62' H62D 109.5
C61' C62' H62E 109.5
H62D C62' H62E 109.5
C61' C62' H62F 109.5
H62D C62' H62F 109.5
H62E C62' H62F 109.5
C61' C63' H63D 109.5
C61' C63' H63E 109.5
H63D C63' H63E 109.5
C61' C63' H63F 109.5
H63D C63' H63F 109.5
H63E C63' H63F 109.5
C61' C64' H64D 113.7
C61' C64' H64E 108.1
H64D C64' H64E 109.5
C61' C64' H64F 106.6
H64D C64' H64F 109.5
H64E C64' H64F 109.5
C66 C65 C67 109.9(4)
C66 C65 C41 110.4(4)
C67 C65 C41 111.6(5)
C66 C65 C68 107.9(5)
C67 C65 C68 108.9(4)
C41 C65 C68 108.0(4)
C65 C66 H66A 109.5
C65 C66 H66B 109.5
H66A C66 H66B 109.5
C65 C66 H66C 109.5
H66A C66 H66C 109.5
H66B C66 H66C 109.5
C65 C67 H67A 109.5
C65 C67 H67B 109.5
H67A C67 H67B 109.5
C65 C67 H67C 109.5
H67A C67 H67C 109.5
H67B C67 H67C 109.5
C65 C68 H68A 109.5
C65 C68 H68B 109.5
H68A C68 H68B 109.5
C65 C68 H68C 109.5
H68A C68 H68C 109.5
H68B C68 H68C 109.5
C43 C69 C70 108.8(4)
C43 C69 C72 113.2(4)
C70 C69 C72 107.8(5)
C43 C69 C71 110.1(5)
C70 C69 C71 108.0(4)
C72 C69 C71 108.9(4)
C69 C70 H70A 109.5
C69 C70 H70B 109.5
H70A C70 H70B 109.5
C69 C70 H70C 109.5
H70A C70 H70C 109.5
H70B C70 H70C 109.5
C69 C71 H71A 109.5
C69 C71 H71B 109.5
H71A C71 H71B 109.5
C69 C71 H71C 109.5
H71A C71 H71C 109.5
H71B C71 H71C 109.5
C69 C72 H72A 109.5
C69 C72 H72B 109.5
H72A C72 H72B 109.5
C69 C72 H72C 109.5
H72A C72 H72C 109.5
H72B C72 H72C 109.5
C74 C73 C47 110.5(4)
C74 C73 C76 109.4(5)
C47 C73 C76 111.0(4)
C74 C73 C75 110.5(4)
C47 C73 C75 108.1(4)
C76 C73 C75 107.3(4)
C73 C74 H74A 109.5
C73 C74 H74B 109.5
H74A C74 H74B 109.5
C73 C74 H74C 109.5
H74A C74 H74C 109.5
H74B C74 H74C 109.5
C73 C75 H75A 109.5
C73 C75 H75B 109.5
H75A C75 H75B 109.5
C73 C75 H75C 109.5
H75A C75 H75C 109.5
H75B C75 H75C 109.5
C73 C76 H76A 109.5
C73 C76 H76B 109.5
H76A C76 H76B 109.5
C73 C76 H76C 109.5
H76A C76 H76C 109.5
H76B C76 H76C 109.5
C78 C77 C80 109.1(4)
C78 C77 C79 108.8(4)
C80 C77 C79 109.7(4)
C78 C77 C49 109.7(4)
C80 C77 C49 111.6(4)
C79 C77 C49 107.9(4)
C77 C78 H78A 109.5
C77 C78 H78B 109.5
H78A C78 H78B 109.5
C77 C78 H78C 109.5
H78A C78 H78C 109.5
H78B C78 H78C 109.5
C77 C79 H79A 109.5
C77 C79 H79B 109.5
H79A C79 H79B 109.5
C77 C79 H79C 109.5
H79A C79 H79C 109.5
H79B C79 H79C 109.5
C77 C80 H80A 109.5
C77 C80 H80B 109.5
H80A C80 H80B 109.5
C77 C80 H80C 109.5
H80A C80 H80C 109.5
H80B C80 H80C 109.5
C84 C81 C53 113.5(4)
C84 C81 C83 109.2(5)
C53 C81 C83 109.9(4)
C84 C81 C82 106.8(5)
C53 C81 C82 109.0(4)
C83 C81 C82 108.3(5)
C81 C82 H82A 109.5
C81 C82 H82B 109.5
H82A C82 H82B 109.5
C81 C82 H82C 109.5
H82A C82 H82C 109.5
H82B C82 H82C 109.5
C81 C83 H83A 109.5
C81 C83 H83B 109.5
H83A C83 H83B 109.5
C81 C83 H83C 109.5
H83A C83 H83C 109.5
H83B C83 H83C 109.5
C81 C84 H84A 109.5
C81 C84 H84B 109.5
H84A C84 H84B 109.5
C81 C84 H84C 109.5
H84A C84 H84C 109.5
H84B C84 H84C 109.5
C84' C81' C53 114.7(15)
C84' C81' C83' 110(3)
C53 C81' C83' 105.2(15)
C84' C81' C82' 115(3)
C53 C81' C82' 107.3(14)
C83' C81' C82' 103(2)
C81' C82' H82D 109.5
C81' C82' H82E 109.5
H82D C82' H82E 109.5
C81' C82' H82F 109.5
H82D C82' H82F 109.5
H82E C82' H82F 109.5
C81' C83' H83D 109.5
C81' C83' H83E 109.5
H83D C83' H83E 109.5
C81' C83' H83F 109.5
H83D C83' H83F 109.5
H83E C83' H83F 109.5
C81' C84' H84D 109.5
C81' C84' H84E 109.5
H84D C84' H84E 109.5
C81' C84' H84F 109.5
H84D C84' H84F 109.5
H84E C84' H84F 109.5
C87 C85 C86 111.2(4)
C87 C85 C55 110.5(4)
C86 C85 C55 107.7(4)
C87 C85 C88 107.6(4)
C86 C85 C88 107.8(4)
C55 C85 C88 112.1(4)
C85 C86 H86A 109.5
C85 C86 H86B 109.5
H86A C86 H86B 109.5
C85 C86 H86C 109.5
H86A C86 H86C 109.5
H86B C86 H86C 109.5
C85 C87 H87A 109.5
C85 C87 H87B 109.5
H87A C87 H87B 109.5
C85 C87 H87C 109.5
H87A C87 H87C 109.5
H87B C87 H87C 109.5
C85 C88 H88A 109.5
C85 C88 H88B 109.5
H88A C88 H88B 109.5
C85 C88 H88C 109.5
H88A C88 H88C 109.5
H88B C88 H88C 109.5

loop_
_geom_bond_atom_site_label_1
_geom_bond_atom_site_label_2
_geom_bond_distance
Fe1 C4 1.945(5)
Fe1 C1 1.965(5)
Fe1 C7 1.966(5)
Fe1 C10 1.981(6)
Fe1 P2 2.2019(16)
Fe1 P1 2.2047(13)
Fe1 Mg1 2.8618(19)
Fe1 Mg2 2.8837(17)
Br1 Mg1 2.4494(17)
Br2 Mg2 2.4612(19)
P1 C27 1.834(5)
P1 C33 1.843(5)
P1 C39 1.849(5)
P2 C45 1.826(5)
P2 C51 1.835(4)
P2 C32 1.838(5)
Mg1 O1' 2.097(9)
Mg1 O1 2.102(5)
Mg1 C1 2.203(5)
Mg1 C10 2.257(5)
Mg1 C2 2.485(5)
Mg1 C11 2.498(5)
Mg1 C7 2.635(5)
Mg2 O2 2.063(4)
Mg2 C4 2.228(5)
Mg2 C7 2.272(5)
Mg2 C5 2.452(5)
Mg2 C8 2.574(5)
Mg2 C10 2.679(5)
C1 C2 1.206(6)
C2 C3 1.473(6)
C3 H3A 0.9800
C3 H3B 0.9800
C3 H3C 0.9800
C4 C5 1.222(6)
C5 C6 1.475(6)
C6 H6A 0.9800
C6 H6B 0.9800
C6 H6C 0.9800
C7 C8 1.213(6)
C8 C9 1.478(6)
C9 H9A 0.9800
C9 H9B 0.9800
C9 H9C 0.9800
C10 C11 1.208(7)
C11 C12 1.475(8)
C12 H12A 0.9800
C12 H12B 0.9800
C12 H12C 0.9800
O1 C22 1.469(7)
O1 C19 1.480(10)
C19 C20 1.495(11)
C19 H19A 0.9900
C19 H19B 0.9900
C20 C21 1.530(14)
C20 H20A 0.9900
C20 H20B 0.9900
C21 C22 1.499(9)
C21 H21A 0.9900
C21 H21B 0.9900
C22 H22A 0.9900
C22 H22B 0.9900
O1' C19' 1.470(17)
O1' C22' 1.478(16)
C19' C20' 1.491(16)
C19' H19C 0.9900
C19' H19D 0.9900
C20' C21' 1.54(2)
C20' H20C 0.9900
C20' H20D 0.9900
C21' C22' 1.500(16)
C21' H21C 0.9900
C21' H21D 0.9900
C22' H22C 0.9900
C22' H22D 0.9900
O2 C26 1.472(6)
O2 C23 1.476(5)
C23 C24 1.494(8)
C23 H23A 0.9900
C23 H23B 0.9900
C24 C25 1.523(7)
C24 H24A 0.9900
C24 H24B 0.9900
C25 C26 1.510(7)
C25 H25A 0.9900
C25 H25B 0.9900
C26 H26A 0.9900
C26 H26B 0.9900
C27 C32 1.393(6)
C27 C28 1.398(6)
C28 C29 1.365(7)
C28 H28 0.9500
C29 C30 1.407(7)
C29 H29 0.9500
C30 C31 1.385(6)
C30 H30 0.9500
C31 C32 1.387(7)
C31 H31 0.9500
C33 C38 1.389(7)
C33 C34 1.395(6)
C34 C35 1.397(6)
C34 H34 0.9500
C35 C36 1.396(7)
C35 C57 1.528(7)
C36 C37 1.394(7)
C36 H36 0.9500
C37 C38 1.395(6)
C37 C61' 1.531(7)
C37 C61 1.531(7)
C38 H38 0.9500
C39 C44 1.391(7)
C39 C40 1.393(6)
C40 C41 1.408(6)
C40 H40 0.9500
C41 C42 1.382(7)
C41 C65 1.544(7)
C42 C43 1.397(7)
C42 H42 0.9500
C43 C44 1.397(6)
C43 C69 1.520(7)
C44 H44 0.9500
C45 C50 1.389(6)
C45 C46 1.396(6)
C46 C47 1.384(6)
C46 H46 0.9500
C47 C48 1.406(6)
C47 C73 1.543(6)
C48 C49 1.392(6)
C48 H48 0.9500
C49 C50 1.400(6)
C49 C77 1.548(6)
C50 H50 0.9500
C51 C56 1.393(6)
C51 C52 1.398(6)
C52 C53 1.404(6)
C52 H52 0.9500
C53 C54 1.396(6)
C53 C81' 1.520(6)
C53 C81 1.520(6)
C54 C55 1.398(6)
C54 H54 0.9500
C55 C56 1.385(6)
C55 C85 1.542(6)
C56 H56 0.9500
C57 C60 1.530(7)
C57 C59 1.537(7)
C57 C58 1.552(8)
C58 H58A 0.9800
C58 H58B 0.9800
C58 H58C 0.9800
C59 H59A 0.9800
C59 H59B 0.9800
C59 H59C 0.9800
C60 H60A 0.9800
C60 H60B 0.9800
C60 H60C 0.9800
C61 C62 1.523(8)
C61 C64 1.538(8)
C61 C63 1.562(9)
C62 H62A 0.9800
C62 H62B 0.9800
C62 H62C 0.9800
C63 H63A 0.9800
C63 H63B 0.9800
C63 H63C 0.9800
C64 H64A 0.9800
C64 H64B 0.9800
C64 H64C 0.9800
C61' C63' 1.41(4)
C61' C64' 1.50(4)
C61' C62' 1.64(4)
C62' H62D 0.9800
C62' H62E 0.9800
C62' H62F 0.9800
C63' H63D 0.9800
C63' H63E 0.9800
C63' H63F 0.9800
C64' H64D 0.9795
C64' H64E 0.9790
C64' H64F 0.9794
C65 C66 1.527(7)
C65 C67 1.528(7)
C65 C68 1.548(7)
C66 H66A 0.9800
C66 H66B 0.9800
C66 H66C 0.9800
C67 H67A 0.9800
C67 H67B 0.9800
C67 H67C 0.9800
C68 H68A 0.9800
C68 H68B 0.9800
C68 H68C 0.9800
C69 C70 1.539(7)
C69 C72 1.539(7)
C69 C71 1.549(7)
C70 H70A 0.9800
C70 H70B 0.9800
C70 H70C 0.9800
C71 H71A 0.9800
C71 H71B 0.9800
C71 H71C 0.9800
C72 H72A 0.9800
C72 H72B 0.9800
C72 H72C 0.9800
C73 C74 1.512(8)
C73 C76 1.551(6)
C73 C75 1.559(7)
C74 H74A 0.9800
C74 H74B 0.9800
C74 H74C 0.9800
C75 H75A 0.9800
C75 H75B 0.9800
C75 H75C 0.9800
C76 H76A 0.9800
C76 H76B 0.9800
C76 H76C 0.9800
C77 C78 1.512(7)
C77 C80 1.526(6)
C77 C79 1.540(6)
C78 H78A 0.9800
C78 H78B 0.9800
C78 H78C 0.9800
C79 H79A 0.9800
C79 H79B 0.9800
C79 H79C 0.9800
C80 H80A 0.9800
C80 H80B 0.9800
C80 H80C 0.9800
C81 C84 1.519(7)
C81 C83 1.545(8)
C81 C82 1.545(8)
C82 H82A 0.9800
C82 H82B 0.9800
C82 H82C 0.9800
C83 H83A 0.9800
C83 H83B 0.9800
C83 H83C 0.9800
C84 H84A 0.9800
C84 H84B 0.9800
C84 H84C 0.9800
C81' C84' 1.47(4)
C81' C83' 1.62(5)
C81' C82' 1.65(4)
C82' H82D 0.9800
C82' H82E 0.9800
C82' H82F 0.9800
C83' H83D 0.9800
C83' H83E 0.9800
C83' H83F 0.9800
C84' H84D 0.9800
C84' H84E 0.9800
C84' H84F 0.9800
C85 C87 1.529(7)
C85 C86 1.535(7)
C85 C88 1.546(6)
C86 H86A 0.9800
C86 H86B 0.9800
C86 H86C 0.9800
C87 H87A 0.9800
C87 H87B 0.9800
C87 H87C 0.9800
C88 H88A 0.9800
C88 H88B 0.9800
C88 H88C 0.9800

loop_
_geom_torsion_atom_site_label_1
_geom_torsion_atom_site_label_2
_geom_torsion_atom_site_label_3
_geom_torsion_atom_site_label_4
_geom_torsion
Fe1 C4 C5 Mg2 -44(2)
Mg1 C7 C8 Mg2 102.3(2)
Fe1 C10 C11 Mg1 32(3)
Mg2 C10 C11 Mg1 100.6(2)
C22 O1 C19 C20 -20.0(13)
Mg1 O1 C19 C20 141.1(12)
O1 C19 C20 C21 32.7(13)
C19 C20 C21 C22 -33.7(15)
C19 O1 C22 C21 -1.4(15)
Mg1 O1 C22 C21 -163.4(10)
C20 C21 C22 O1 21.8(16)
C22' O1' C19' C20' -23(5)
Mg1 O1' C19' C20' -169(3)
O1' C19' C20' C21' -1(5)
C19' C20' C21' C22' 24(5)
C19' O1' C22' C21' 38(5)
Mg1 O1' C22' C21' -171(4)
C20' C21' C22' O1' -37(5)
C26 O2 C23 C24 -13.0(5)
Mg2 O2 C23 C24 150.4(4)
O2 C23 C24 C25 32.1(5)
C23 C24 C25 C26 -38.4(6)
C23 O2 C26 C25 -11.5(5)
Mg2 O2 C26 C25 -176.4(3)
C24 C25 C26 O2 30.7(6)
C33 P1 C27 C32 138.7(3)
C39 P1 C27 C32 -116.9(3)
Fe1 P1 C27 C32 9.3(4)
C33 P1 C27 C28 -44.0(4)
C39 P1 C27 C28 60.4(4)
Fe1 P1 C27 C28 -173.4(3)
C32 C27 C28 C29 2.8(7)
P1 C27 C28 C29 -174.4(4)
C27 C28 C29 C30 1.0(7)
C28 C29 C30 C31 -2.5(7)
C29 C30 C31 C32 0.2(7)
C30 C31 C32 C27 3.6(7)
C30 C31 C32 P2 -171.2(3)
C28 C27 C32 C31 -5.1(6)
P1 C27 C32 C31 172.4(3)
C28 C27 C32 P2 170.1(3)
P1 C27 C32 P2 -12.4(5)
C45 P2 C32 C31 -46.6(4)
C51 P2 C32 C31 59.6(4)
Fe1 P2 C32 C31 -175.0(3)
C45 P2 C32 C27 138.4(3)
C51 P2 C32 C27 -115.4(4)
Fe1 P2 C32 C27 10.0(4)
C27 P1 C33 C38 134.3(4)
C39 P1 C33 C38 28.3(4)
Fe1 P1 C33 C38 -104.9(4)
C27 P1 C33 C34 -47.2(4)
C39 P1 C33 C34 -153.2(4)
Fe1 P1 C33 C34 73.6(4)
C38 C33 C34 C35 -1.1(7)
P1 C33 C34 C35 -179.6(4)
C33 C34 C35 C36 0.5(7)
C33 C34 C35 C57 -176.2(4)
C34 C35 C36 C37 0.5(8)
C57 C35 C36 C37 177.2(5)
C35 C36 C37 C38 -0.8(8)
C35 C36 C37 C61' -178.6(5)
C35 C36 C37 C61 -178.6(5)
C34 C33 C38 C37 0.8(7)
P1 C33 C38 C37 179.3(4)
C36 C37 C38 C33 0.1(7)
C61' C37 C38 C33 177.9(5)
C61 C37 C38 C33 177.9(5)
C27 P1 C39 C44 173.0(3)
C33 P1 C39 C44 -83.1(4)
Fe1 P1 C39 C44 52.5(4)
C27 P1 C39 C40 -5.9(4)
C33 P1 C39 C40 98.0(4)
Fe1 P1 C39 C40 -126.4(3)
C44 C39 C40 C41 3.7(7)
P1 C39 C40 C41 -177.4(3)
C39 C40 C41 C42 -1.2(7)
C39 C40 C41 C65 177.0(4)
C40 C41 C42 C43 -0.1(7)
C65 C41 C42 C43 -178.2(5)
C41 C42 C43 C44 -1.0(7)
C41 C42 C43 C69 -179.0(4)
C40 C39 C44 C43 -4.9(7)
P1 C39 C44 C43 176.2(4)
C42 C43 C44 C39 3.5(7)
C69 C43 C44 C39 -178.6(4)
C51 P2 C45 C50 30.0(4)
C32 P2 C45 C50 136.0(4)
Fe1 P2 C45 C50 -103.7(4)
C51 P2 C45 C46 -150.8(4)
C32 P2 C45 C46 -44.8(4)
Fe1 P2 C45 C46 75.5(4)
C50 C45 C46 C47 0.9(7)
P2 C45 C46 C47 -178.3(4)
C45 C46 C47 C48 0.1(7)
C45 C46 C47 C73 -179.4(5)
C46 C47 C48 C49 -0.2(7)
C73 C47 C48 C49 179.4(5)
C47 C48 C49 C50 -0.7(7)
C47 C48 C49 C77 179.1(5)
C46 C45 C50 C49 -1.8(7)
P2 C45 C50 C49 177.4(3)
C48 C49 C50 C45 1.7(7)
C77 C49 C50 C45 -178.1(4)
C45 P2 C51 C56 109.5(4)
C32 P2 C51 C56 5.0(5)
Fe1 P2 C51 C56 -114.8(4)
C45 P2 C51 C52 -76.6(4)
C32 P2 C51 C52 178.9(4)
Fe1 P2 C51 C52 59.1(4)
C56 C51 C52 C53 -4.7(7)
P2 C51 C52 C53 -178.9(4)
C51 C52 C53 C54 2.8(7)
C51 C52 C53 C81' -179.0(5)
C51 C52 C53 C81 -179.0(5)
C52 C53 C54 C55 0.0(8)
C81' C53 C54 C55 -178.1(5)
C81 C53 C54 C55 -178.1(5)
C53 C54 C55 C56 -0.9(8)
C53 C54 C55 C85 176.9(5)
C54 C55 C56 C51 -1.1(8)
C85 C55 C56 C51 -178.8(5)
C52 C51 C56 C55 3.8(7)
P2 C51 C56 C55 177.7(4)
C36 C35 C57 C60 -180.0(5)
C34 C35 C57 C60 -3.4(7)
C36 C35 C57 C59 -59.1(7)
C34 C35 C57 C59 117.4(5)
C36 C35 C57 C58 60.4(6)
C34 C35 C57 C58 -123.1(5)
C36 C37 C61 C62 60.0(7)
C38 C37 C61 C62 -117.7(6)
C36 C37 C61 C64 -179.4(5)
C38 C37 C61 C64 2.9(7)
C36 C37 C61 C63 -59.1(7)
C38 C37 C61 C63 123.2(6)
C36 C37 C61' C63' 124(3)
C38 C37 C61' C63' -54(3)
C36 C37 C61' C64' 2(2)
C38 C37 C61' C64' -175(2)
C36 C37 C61' C62' -117.0(17)
C38 C37 C61' C62' 65.3(17)
C42 C41 C65 C66 -125.0(5)
C40 C41 C65 C66 56.9(6)
C42 C41 C65 C67 -2.5(7)
C40 C41 C65 C67 179.4(4)
C42 C41 C65 C68 117.2(5)
C40 C41 C65 C68 -60.9(6)
C44 C43 C69 C70 120.7(5)
C42 C43 C69 C70 -61.4(6)
C44 C43 C69 C72 1.0(7)
C42 C43 C69 C72 178.8(5)
C44 C43 C69 C71 -121.2(5)
C42 C43 C69 C71 56.7(6)
C46 C47 C73 C74 124.0(5)
C48 C47 C73 C74 -55.5(6)
C46 C47 C73 C76 2.4(7)
C48 C47 C73 C76 -177.1(5)
C46 C47 C73 C75 -115.1(5)
C48 C47 C73 C75 65.4(6)
C48 C49 C77 C78 -120.2(5)
C50 C49 C77 C78 59.6(6)
C48 C49 C77 C80 0.8(7)
C50 C49 C77 C80 -179.3(4)
C48 C49 C77 C79 121.4(5)
C50 C49 C77 C79 -58.8(6)
C54 C53 C81 C84 -4.8(8)
C52 C53 C81 C84 177.1(5)
C54 C53 C81 C83 117.8(6)
C52 C53 C81 C83 -60.3(6)
C54 C53 C81 C82 -123.6(6)
C52 C53 C81 C82 58.3(7)
C54 C53 C81' C84' 176(2)
C52 C53 C81' C84' -2(3)
C54 C53 C81' C83' -62.7(18)
C52 C53 C81' C83' 119.2(18)
C54 C53 C81' C82' 47(2)
C52 C53 C81' C82' -131(2)
C56 C55 C85 C87 -123.1(5)
C54 C55 C85 C87 59.2(6)
C56 C55 C85 C86 115.2(5)
C54 C55 C85 C86 -62.5(6)
C56 C55 C85 C88 -3.2(7)
C54 C55 C85 C88 179.1(5)
